data_7240474
loop_
_publ_author_name
'Campillo-Alvarado, Gonzalo'
'Keene, Elizabeth'
'Swenson, Dale C.'
'MacGillivray, Len R.'

_publ_section_title
;
 Repurposing of the anti-HIV drug Emtricitabine as a hydrogen-bonded cleft
 for bipyridines via cocrystallization
;
_journal_name_full CrystEngComm
_journal_paper_doi 10.1039/D0CE00474J
_journal_year 2020
_chemical_absolute_configuration unk
_chemical_formula_moiety 'C8 H10 F N3 O3 S, C10 H8 N2, 0.5(H2 O)'
_chemical_formula_sum 'C18 H19 F N5 O3.5 S'
_chemical_formula_weight 412.447
_chemical_name_systematic
'[4-amino-5-fluoro-1-((2R,5S)-2-(hydroxymethyl)-1,3-oxathiolan-5-yl)pyrimidin-2(1H)-one]-[4,4'-bipyridine]'
_space_group_crystal_system monoclinic
_space_group_IT_number 4
_space_group_name_Hall 'P 2yb'
_space_group_name_H-M_alt 'P 1 21 1'
_symmetry_Int_Tables_number 4
_atom_sites_solution_primary dual
_audit_creation_date 2020-01-28
_audit_creation_method
;
Olex2 1.3
(compiled Nov 21 2019 18:26:39 for OlexSys, GUI svn.r6003)
;
_audit_update_record
;
2020-02-03 deposited with the CCDC.	2020-05-06 downloaded from the CCDC.
;
_cell_angle_alpha 90
_cell_angle_beta 90.087(4)
_cell_angle_gamma 90
_cell_formula_units_Z 4
_cell_length_a 7.4668(10)
_cell_length_b 9.6700(14)
_cell_length_c 26.187(4)
_cell_measurement_reflns_used 9905
_cell_measurement_temperature 150.15
_cell_measurement_theta_max 25.04
_cell_measurement_theta_min 2.245
_cell_volume 1890.8(5)
_computing_molecular_graphics 'Olex2 1.3 (Dolomanov et al., 2009)'
_computing_publication_material 'Olex2 1.3 (Dolomanov et al., 2009)'
_computing_structure_refinement 'olex2.refine 1.3 (Bourhis et al., 2015)'
_computing_structure_solution 'SHELXT  (Sheldrick, 2015)'
_diffrn_ambient_temperature 150.15
_diffrn_measured_fraction_theta_full 0.9992
_diffrn_measured_fraction_theta_max 0.9933
_diffrn_measurement_device_type 'Bruker D-8 Venture Duo-Photon 3'
_diffrn_radiation_type 'Mo K\a'
_diffrn_radiation_wavelength 0.71073
_diffrn_reflns_av_R_equivalents 0.0550
_diffrn_reflns_av_unetI/netI 0.0423
_diffrn_reflns_Laue_measured_fraction_full 0.9992
_diffrn_reflns_Laue_measured_fraction_max 0.9933
_diffrn_reflns_limit_h_max 9
_diffrn_reflns_limit_h_min -9
_diffrn_reflns_limit_k_max 12
_diffrn_reflns_limit_k_min -12
_diffrn_reflns_limit_l_max 32
_diffrn_reflns_limit_l_min -32
_diffrn_reflns_number 48450
_diffrn_reflns_point_group_measured_fraction_full 0.9977
_diffrn_reflns_point_group_measured_fraction_max 0.9901
_diffrn_reflns_theta_full 25.2417
_diffrn_reflns_theta_max 26.49
_diffrn_reflns_theta_min 2.25
_exptl_absorpt_coefficient_mu 0.215
_exptl_absorpt_correction_T_max 1.0000
_exptl_absorpt_correction_T_min 0.7869
_exptl_absorpt_correction_type multi-scan
_exptl_absorpt_process_details
;
SADABS-2016/2 (Bruker,2016/2) was used for absorption correction.
wR2(int) was 0.0949 before and 0.0706 after correction.
The Ratio of minimum to maximum transmission is 0.7869.
The \l/2 correction factor is Not present.
;
_exptl_crystal_colour colourless
_exptl_crystal_colour_primary colourless
_exptl_crystal_density_diffrn 1.449
_exptl_crystal_description irregular
_exptl_crystal_F_000 860.930
_exptl_crystal_size_max 0.115
_exptl_crystal_size_mid 0.1
_exptl_crystal_size_min 0.06
_refine_diff_density_max 0.4154
_refine_diff_density_min -0.3906
_refine_diff_density_rms 0.0777
_refine_ls_abs_structure_details 'Flack, H. D. (1983). Acta Cryst. A39, 876-881.'
_refine_ls_abs_structure_Flack 0.3(4)
_refine_ls_d_res_high 0.7968
_refine_ls_d_res_low 9.0713
_refine_ls_goodness_of_fit_ref 1.0385
_refine_ls_hydrogen_treatment constr
_refine_ls_matrix_type full
_refine_ls_number_constraints 70
_refine_ls_number_parameters 508
_refine_ls_number_reflns 7767
_refine_ls_number_restraints 49
_refine_ls_restrained_S_all 1.0351
_refine_ls_R_factor_all 0.0633
_refine_ls_R_factor_gt 0.0559
_refine_ls_shift/su_max 0.0003
_refine_ls_shift/su_mean 0.0000
_refine_ls_structure_factor_coef Fsqd
_refine_ls_weighting_details 'w=1/[\s^2^(Fo^2^)+(0.0265P)^2^+3.6194P] where P=(Fo^2^+2Fc^2^)/3'
_refine_ls_weighting_scheme calc
_refine_ls_wR_factor_gt 0.1267
_refine_ls_wR_factor_ref 0.1307
_reflns_Friedel_coverage 0.986
_reflns_limit_h_max 9
_reflns_limit_h_min -9
_reflns_limit_k_max 12
_reflns_limit_k_min -12
_reflns_limit_l_max 32
_reflns_limit_l_min -32
_reflns_number_gt 7060
_reflns_number_total 7767
_reflns_threshold_expression I>=2u(I)
_cod_data_source_file d0ce00474j2.cif
_cod_data_source_block FTC-bipy
_cod_depositor_comments
;

2024-12-16
Z value and formula fixed to values more according to usual
chemical conventions.                 miguel
;
_cod_original_formula_sum 'C36 H38 F2 N10 O7 S2'
_cod_original_formula_weight 824.895
_cod_original_formula_moiety '2(C8 H10 F N3 O3 S), 2(C10 H8 N2), H2 O'
_cod_original_formula_units_Z 2
_cod_original_sg_symbol_Hall ' P 2yb'
_cod_database_code 7240474
_olex2_refinement_description
;
1. Twinned data refinement
 Scales: 0.5000(16)
 0.5000(16)
2. Fixed Uiso
 At 1.2 times of:
  All C(H) groups, All C(H,H) groups, All N(H,H) groups
 At 1.5 times of:
  All O(H) groups, All O(H,H) groups
3. Rigid bond restraints
 H8, C29, C28, C27, N10, C31, C30
 with sigma for 1-2 distances of 0.01 and sigma for 1-3 distances of 0.01
4. Uiso/Uaniso restraints and constraints
C29 \\sim C28 \\sim C27 \\sim N10 \\sim C31 \\sim C30: within 2A with sigma of
0.04 and sigma for terminal atoms of 0.08 within 2A
5.a Free rotating group:
 O7(H7a,H7b)
5.b Ternary CH refined with riding coordinates:
 C12(H12), C10(H10), C4(H4), C2(H2)
5.c Secondary CH2 refined with riding coordinates:
 C3(H3c,H3d), C11(H11a,H11b), C9(H9a,H9b), C1(H1a,H1b)
5.d Aromatic/amide H refined with riding coordinates:
 C24(H24), C16(H16), C21(H21), C28(H28), C27(H27), C31(H31), C30(H30),
 C20(H20), C35(H35), C18(H18), C33(H33), C32(H32), C23(H23), C25(H25), C8(H8),
 C26(H26), C36(H36), C17(H17)
5.e Fitted hexagon refined as free rotating group:
 C29(C28,C27,N10,C31,C30)
5.f X=CH2 refined with riding coordinates:
 N3(H3a,H3b), N6(H6a,H6b)
5.g Idealised tetrahedral OH refined as rotating group:
 O4(H4a), O1(H1)
;
_olex2_date_sample_data_collection 2020-01-08
_olex2_date_sample_submission 2020-01-07
_olex2_submission_original_sample_id FTC-bipy
_olex2_submission_special_instructions 'No special instructions were received'

loop_
_space_group_symop_id
_space_group_symop_operation_xyz
1 x,y,z
2 -x,y+1/2,-z

loop_
_atom_site_label
_atom_site_type_symbol
_atom_site_fract_x
_atom_site_fract_y
_atom_site_fract_z
_atom_site_U_iso_or_equiv
_atom_site_adp_type
_atom_site_occupancy
_atom_site_refinement_flags_posn
_atom_site_refinement_flags_adp
S1 S 0.1447(2) 0.48180(15) 0.03187(6) 0.0388(3) Uani 1.000000 . .
S2 S 0.6198(2) 0.57708(17) 0.50297(6) 0.0431(4) Uani 1.000000 . .
F2 F 1.3659(5) 0.6700(4) 0.63169(13) 0.0456(9) Uani 1.000000 . .
F1 F 0.8862(5) 0.3374(4) -0.09412(13) 0.0406(8) Uani 1.000000 . .
O6 O 0.7112(5) 0.5588(5) 0.69950(14) 0.0359(9) Uani 1.000000 . .
O3 O 0.2342(5) 0.4770(4) -0.16226(15) 0.0345(9) Uani 1.000000 . .
O2 O 0.2576(5) 0.2950(4) -0.03348(15) 0.0329(9) Uani 1.000000 . .
O5 O 0.7310(6) 0.7465(4) 0.57531(14) 0.0355(9) Uani 1.000000 . .
C15 C 1.1996(7) 0.6320(5) 0.6469(2) 0.0299(12) Uani 1.000000 . .
C6 C 0.6942(9) 0.4272(6) -0.1596(2) 0.0339(13) Uani 1.000000 . .
N1 N 0.4171(6) 0.4144(5) -0.09492(18) 0.0299(11) Uani 1.000000 . .
C12 C 0.7408(8) 0.6121(6) 0.59552(19) 0.0328(14) Uani 1.000000 . .
H12 H 0.6267(8) 0.5901(6) 0.61377(19) 0.0393(16) Uiso 1.000000 R .
N2 N 0.5309(6) 0.4573(4) -0.17794(18) 0.0271(10) Uani 1.000000 . .
C5 C 0.3863(8) 0.4497(6) -0.1463(2) 0.0323(12) Uani 1.000000 . .
C24 C 0.3769(10) 0.5961(8) 0.3945(2) 0.0484(16) Uani 1.000000 . .
H24 H 0.3421(10) 0.5530(8) 0.4255(2) 0.058(2) Uiso 1.000000 R .
C22 C 0.4044(8) 0.5858(6) 0.3040(2) 0.0346(12) Uani 1.000000 . .
C16 C 1.0607(8) 0.6439(7) 0.6145(2) 0.0366(14) Uani 1.000000 . .
H16 H 1.0784(8) 0.6746(7) 0.5804(2) 0.0439(16) Uiso 1.000000 R .
N3 N 0.8339(7) 0.4436(5) -0.19092(18) 0.0423(13) Uani 1.000000 . .
H3a H 0.8169(7) 0.4732(5) -0.22234(18) 0.0508(15) Uiso 1.000000 R .
H3b H 0.9429(7) 0.4249(5) -0.18013(18) 0.0508(15) Uiso 1.000000 R .
O4 O 0.9719(6) 0.7525(5) 0.49021(18) 0.0467(12) Uani 1.000000 . .
H4a H 0.966(4) 0.691(6) 0.468(2) 0.0700(17) Uiso 1.000000 GR .
N4 N 0.8902(6) 0.6103(5) 0.63202(17) 0.0342(12) Uani 1.000000 . .
N5 N 1.0108(6) 0.5605(5) 0.71447(17) 0.0287(10) Uani 1.000000 . .
C21 C 0.3324(11) 0.5114(7) 0.1635(2) 0.0517(18) Uani 1.000000 . .
H21 H 0.3099(11) 0.5631(7) 0.1333(2) 0.062(2) Uiso 1.000000 R .
C29 C 0.8792(6) 0.5322(3) 0.23102(10) 0.0378(14) Uani 1.000000 . U
C28 C 0.8872(6) 0.3927(3) 0.21847(12) 0.0471(16) Uani 1.000000 G U
H28 H 0.9086(6) 0.3258(3) 0.24433(12) 0.0565(19) Uiso 1.000000 R .
C27 C 0.8638(7) 0.3511(3) 0.16810(14) 0.0450(15) Uani 1.000000 G U
H27 H 0.8692(7) 0.2557(3) 0.15952(14) 0.0540(18) Uiso 1.000000 R .
N10 N 0.8324(6) 0.4490(4) 0.13027(11) 0.0502(14) Uani 1.000000 G U
C31 C 0.8244(6) 0.5885(3) 0.14282(12) 0.0484(15) Uani 1.000000 G U
H31 H 0.8030(6) 0.6555(3) 0.11696(12) 0.0581(18) Uiso 1.000000 R .
C30 C 0.8478(6) 0.6302(3) 0.19319(13) 0.0432(14) Uani 1.000000 G U
H30 H 0.8424(6) 0.7255(3) 0.20177(13) 0.0518(17) Uiso 1.000000 R .
C20 C 0.3530(9) 0.5788(6) 0.2087(2) 0.0400(13) Uani 1.000000 . .
H20 H 0.3463(9) 0.6769(6) 0.2087(2) 0.0480(16) Uiso 1.000000 R .
C13 C 0.8670(6) 0.5748(5) 0.68312(19) 0.0255(10) Uani 1.000000 . .
N9 N 0.9374(9) 0.6537(7) 0.3887(2) 0.0520(15) Uani 1.000000 . .
C35 C 0.9694(8) 0.7034(6) 0.2991(2) 0.0371(14) Uani 1.000000 . .
H35 H 1.0005(8) 0.7681(6) 0.2733(2) 0.0445(16) Uiso 1.000000 R .
C18 C 0.3910(9) 0.3709(6) 0.2514(2) 0.0414(14) Uani 1.000000 . .
H18 H 0.4093(9) 0.3180(6) 0.2815(2) 0.0496(17) Uiso 1.000000 R .
N7 N 0.3435(8) 0.3738(6) 0.16082(19) 0.0427(12) Uani 1.000000 . .
O1 O 0.3581(6) 0.2174(4) 0.07166(15) 0.0414(10) Uani 1.000000 . .
H1 H 0.3416(7) 0.251(7) 0.1008(11) 0.0621(15) Uiso 1.000000 GR .
O7 O 0.6678(7) 0.3631(5) 0.03724(18) 0.0517(12) Uani 1.000000 . .
H7a H 0.687(11) 0.409(7) 0.0653(15) 0.0775(18) Uiso 1.000000 G .
H7b H 0.589(9) 0.301(6) 0.046(2) 0.0775(18) Uiso 1.000000 G .
N8 N 0.4467(9) 0.7244(6) 0.3980(2) 0.0482(14) Uani 1.000000 . .
C14 C 1.1734(7) 0.5874(6) 0.6981(2) 0.0288(11) Uani 1.000000 . .
C10 C 0.6691(9) 0.7531(6) 0.5236(2) 0.0387(14) Uani 1.000000 . .
H10 H 0.5547(9) 0.8068(6) 0.5231(2) 0.0464(16) Uiso 1.000000 R .
C33 C 0.8418(8) 0.4926(7) 0.3254(2) 0.0403(14) Uani 1.000000 . .
H33 H 0.7818(8) 0.4081(7) 0.3183(2) 0.0483(16) Uiso 1.000000 R .
C4 C 0.2678(7) 0.4256(5) -0.0578(2) 0.0277(12) Uani 1.000000 . .
H4 H 0.1529(7) 0.4474(5) -0.0757(2) 0.0332(14) Uiso 1.000000 R .
N6 N 1.3170(6) 0.5660(5) 0.72858(17) 0.0329(10) Uani 1.000000 . .
H6a H 1.4257(6) 0.5797(5) 0.71671(17) 0.0395(12) Uiso 1.000000 R .
H6b H 1.3017(6) 0.5385(5) 0.76030(17) 0.0395(12) Uiso 1.000000 R .
C7 C 0.7196(7) 0.3787(5) -0.1098(2) 0.0262(11) Uani 1.000000 . .
C32 C 0.8649(10) 0.5319(7) 0.3757(2) 0.0470(16) Uani 1.000000 . .
H32 H 0.8282(10) 0.4705(7) 0.4020(2) 0.0564(19) Uiso 1.000000 R .
C3 C 0.3047(8) 0.5304(5) -0.0163(2) 0.0368(14) Uani 1.000000 . .
H3c H 0.2836(8) 0.6259(5) -0.0285(2) 0.0442(16) Uiso 1.000000 R .
H3d H 0.4290(8) 0.5227(5) -0.0034(2) 0.0442(16) Uiso 1.000000 R .
C23 C 0.3509(7) 0.5204(6) 0.3497(2) 0.0363(13) Uani 1.000000 . .
H23 H 0.3003(7) 0.4303(6) 0.3500(2) 0.0436(15) Uiso 1.000000 R .
C25 C 0.4909(10) 0.7814(7) 0.3537(2) 0.0478(17) Uani 1.000000 . .
H25 H 0.5393(10) 0.8722(7) 0.3544(2) 0.057(2) Uiso 1.000000 R .
C8 C 0.5821(8) 0.3756(7) -0.0774(2) 0.0353(13) Uani 1.000000 . .
H8 H 0.5984(8) 0.3472(7) -0.0429(2) 0.0423(16) Uiso 1.000000 R U
C2 C 0.1380(9) 0.3000(6) 0.0080(2) 0.0355(13) Uani 1.000000 . .
H2 H 0.0143(9) 0.2785(6) -0.0044(2) 0.0426(15) Uiso 1.000000 R .
C11 C 0.7663(8) 0.5123(6) 0.5523(2) 0.0347(13) Uani 1.000000 . .
H11a H 0.7317(8) 0.4174(6) 0.5626(2) 0.0416(16) Uiso 1.000000 R .
H11b H 0.8924(8) 0.5116(6) 0.5407(2) 0.0416(16) Uiso 1.000000 R .
C19 C 0.3830(8) 0.5124(6) 0.2544(2) 0.0357(13) Uani 1.000000 . .
C26 C 0.4715(9) 0.7179(6) 0.3068(3) 0.0401(14) Uani 1.000000 . .
H26 H 0.5044(9) 0.7655(6) 0.2765(3) 0.0481(17) Uiso 1.000000 R .
C36 C 0.9891(9) 0.7373(7) 0.3512(3) 0.0457(16) Uani 1.000000 . .
H36 H 1.0416(9) 0.8237(7) 0.3598(3) 0.0548(19) Uiso 1.000000 R .
C17 C 0.3726(10) 0.3038(7) 0.2047(2) 0.0471(16) Uani 1.000000 . .
H17 H 0.3808(10) 0.2058(7) 0.2036(2) 0.0566(19) Uiso 1.000000 R .
C34 C 0.9019(8) 0.5705(7) 0.2860(2) 0.0367(13) Uani 1.000000 . .
C9 C 0.8045(9) 0.8304(6) 0.4915(2) 0.0413(15) Uani 1.000000 . .
H9a H 0.8259(9) 0.9232(6) 0.5062(2) 0.0496(18) Uiso 1.000000 R .
H9b H 0.7579(9) 0.8422(6) 0.4563(2) 0.0496(18) Uiso 1.000000 R .
C1 C 0.1916(9) 0.1957(6) 0.0476(2) 0.0422(15) Uani 1.000000 . .
H1a H 0.1936(9) 0.1033(6) 0.0314(2) 0.0506(18) Uiso 1.000000 R .
H1b H 0.0978(9) 0.1938(6) 0.0743(2) 0.0506(18) Uiso 1.000000 R .

loop_
_atom_site_aniso_label
_atom_site_aniso_U_11
_atom_site_aniso_U_22
_atom_site_aniso_U_33
_atom_site_aniso_U_12
_atom_site_aniso_U_13
_atom_site_aniso_U_23
S1 0.0412(8) 0.0373(8) 0.0379(7) 0.0025(7) 0.0064(7) 0.0009(6)
S2 0.0477(9) 0.0452(8) 0.0363(7) -0.0023(8) -0.0057(7) 0.0008(7)
F2 0.0237(18) 0.063(2) 0.050(2) -0.0026(19) 0.0080(17) 0.0094(17)
F1 0.0258(18) 0.054(2) 0.0416(17) 0.0038(16) 0.0002(15) 0.0054(15)
O6 0.0210(19) 0.052(3) 0.034(2) -0.0080(18) 0.0026(15) 0.004(2)
O3 0.022(2) 0.038(2) 0.043(2) 0.0045(18) -0.0020(16) 0.0071(19)
O2 0.035(2) 0.028(2) 0.036(2) -0.0011(16) 0.0069(19) 0.0010(16)
O5 0.041(2) 0.036(2) 0.0293(19) 0.0046(19) -0.0001(18) 0.0001(17)
C15 0.022(3) 0.013(2) 0.055(3) 0.006(2) 0.004(3) 0.003(2)
C6 0.039(3) 0.027(3) 0.036(3) -0.013(2) 0.003(3) -0.004(2)
N1 0.018(2) 0.036(3) 0.035(2) 0.0073(18) 0.0069(19) 0.0019(19)
C12 0.023(3) 0.050(4) 0.025(3) -0.005(3) -0.005(2) 0.001(2)
N2 0.025(2) 0.017(2) 0.039(2) 0.0000(18) 0.0011(19) 0.0029(18)
C5 0.031(3) 0.032(3) 0.034(3) -0.004(3) 0.012(2) -0.002(2)
C24 0.043(4) 0.069(5) 0.033(3) 0.008(4) -0.002(3) 0.001(3)
C22 0.033(3) 0.028(3) 0.042(3) 0.011(2) 0.001(2) -0.003(3)
C16 0.033(3) 0.051(4) 0.025(3) -0.014(3) 0.007(3) 0.004(3)
N3 0.037(3) 0.055(3) 0.034(2) 0.003(3) 0.012(2) 0.004(2)
O4 0.047(3) 0.031(2) 0.062(3) -0.008(2) 0.007(2) -0.005(2)
N4 0.016(2) 0.055(3) 0.031(2) 0.011(2) -0.0006(19) -0.003(2)
N5 0.028(2) 0.020(2) 0.038(2) -0.006(2) -0.0026(19) -0.0034(19)
C21 0.070(5) 0.059(5) 0.026(3) -0.001(4) -0.000(3) 0.005(3)
C29 0.030(3) 0.019(3) 0.065(4) -0.005(2) -0.002(3) 0.010(2)
C28 0.050(4) 0.051(4) 0.041(3) 0.002(3) 0.005(3) 0.011(3)
C27 0.048(4) 0.035(3) 0.052(3) -0.000(3) 0.001(3) 0.005(3)
N10 0.056(4) 0.049(3) 0.046(3) -0.006(3) -0.007(3) 0.004(2)
C31 0.041(4) 0.053(3) 0.051(3) -0.024(3) -0.001(3) 0.015(3)
C30 0.042(4) 0.044(3) 0.044(3) 0.005(3) -0.001(3) 0.016(2)
C20 0.050(4) 0.017(2) 0.053(3) 0.003(3) 0.001(3) 0.007(3)
C13 0.013(2) 0.019(2) 0.044(3) -0.002(2) -0.001(2) -0.001(2)
N9 0.064(4) 0.049(4) 0.042(3) -0.000(3) 0.009(3) 0.004(3)
C35 0.028(3) 0.030(3) 0.053(4) -0.005(2) 0.005(3) 0.006(3)
C18 0.048(4) 0.028(3) 0.048(3) 0.010(3) -0.005(3) 0.001(2)
N7 0.044(3) 0.045(3) 0.038(3) -0.002(3) 0.004(2) -0.006(2)
O1 0.040(2) 0.040(2) 0.044(2) -0.005(2) -0.002(2) -0.0072(19)
O7 0.051(3) 0.050(3) 0.053(3) -0.026(2) 0.004(2) -0.004(2)
N8 0.064(4) 0.038(3) 0.042(3) 0.008(3) -0.002(3) -0.005(2)
C14 0.015(2) 0.037(3) 0.034(3) 0.001(2) -0.002(2) -0.004(2)
C10 0.037(3) 0.041(3) 0.038(3) 0.009(3) 0.005(3) 0.001(3)
C33 0.026(3) 0.048(4) 0.047(3) 0.002(3) 0.004(3) 0.006(3)
C4 0.022(3) 0.018(2) 0.043(3) 0.005(2) 0.008(2) 0.005(2)
N6 0.017(2) 0.036(3) 0.046(3) -0.001(2) -0.0012(18) 0.000(2)
C7 0.016(2) 0.019(2) 0.044(3) 0.003(2) 0.003(2) 0.001(2)
C32 0.046(4) 0.048(4) 0.047(4) 0.002(3) 0.016(3) 0.007(3)
C3 0.039(3) 0.018(2) 0.054(3) 0.003(2) 0.006(3) -0.000(2)
C23 0.017(3) 0.035(3) 0.057(3) 0.002(2) 0.002(3) 0.000(3)
C25 0.064(5) 0.036(3) 0.044(3) 0.018(3) 0.003(3) 0.000(3)
C8 0.027(3) 0.045(4) 0.034(3) 0.007(3) -0.000(2) 0.007(2)
C2 0.041(3) 0.036(3) 0.029(3) -0.005(3) 0.010(3) 0.006(2)
C11 0.033(3) 0.037(3) 0.034(3) -0.004(2) 0.002(2) -0.001(2)
C19 0.030(3) 0.038(3) 0.038(3) -0.000(3) 0.002(3) -0.004(2)
C26 0.041(3) 0.029(3) 0.050(3) -0.014(3) 0.006(3) 0.000(3)
C36 0.048(4) 0.034(3) 0.055(4) 0.011(3) 0.010(3) 0.003(3)
C17 0.054(4) 0.048(4) 0.039(3) -0.009(3) -0.004(3) -0.010(3)
C34 0.034(3) 0.029(3) 0.047(3) 0.018(3) 0.012(3) 0.009(3)
C9 0.041(4) 0.038(3) 0.045(3) -0.003(3) 0.004(3) -0.007(3)
C1 0.040(4) 0.037(3) 0.050(3) -0.009(3) 0.007(3) 0.006(3)

loop_
_atom_type_symbol
_atom_type_scat_dispersion_real
_atom_type_scat_dispersion_imag
_atom_type_scat_Cromer_Mann_a1
_atom_type_scat_Cromer_Mann_a2
_atom_type_scat_Cromer_Mann_a3
_atom_type_scat_Cromer_Mann_a4
_atom_type_scat_Cromer_Mann_b1
_atom_type_scat_Cromer_Mann_b2
_atom_type_scat_Cromer_Mann_b3
_atom_type_scat_Cromer_Mann_b4
_atom_type_scat_Cromer_Mann_c
_atom_type_scat_source
_atom_type_scat_dispersion_source
C 0.00347 0.00161 2.31000 1.02000 1.58860 0.86500 20.84390 10.20750 0.56870 51.65120 0.215599998832 'International Tables Volume C Table 6.1.1.4 (pp. 500-502)' 'Henke, Gullikson and Davis, At. Data and Nucl. Data Tables, 1993, 54, 2'
F 0.01794 0.01033 3.53920 2.64120 1.51700 1.02430 10.28250 4.29440 0.26150 26.14760 0.277599990368 'International Tables Volume C Table 6.1.1.4 (pp. 500-502)' 'Henke, Gullikson and Davis, At. Data and Nucl. Data Tables, 1993, 54, 2'
H 0.00000 0.00000 0.49300 0.32291 0.14019 0.04081 10.51090 26.12570 3.14236 57.79970 0.0030380000826 'International Tables Volume C Table 6.1.1.4 (pp. 500-502)' 'Henke, Gullikson and Davis, At. Data and Nucl. Data Tables, 1993, 54, 2'
O 0.01158 0.00611 3.04850 2.28680 1.54630 0.86700 13.27710 5.70110 0.32390 32.90890 0.250800013542 'International Tables Volume C Table 6.1.1.4 (pp. 500-502)' 'Henke, Gullikson and Davis, At. Data and Nucl. Data Tables, 1993, 54, 2'
N 0.00653 0.00323 12.21260 3.13220 2.01250 1.16630 0.00570 9.89330 28.99750 0.58260 -11.5290002823 'International Tables Volume C Table 6.1.1.4 (pp. 500-502)' 'Henke, Gullikson and Davis, At. Data and Nucl. Data Tables, 1993, 54, 2'
S 0.12424 0.12443 6.90530 5.20340 1.43790 1.58630 1.46790 22.21510 0.25360 56.17200 0.866900026798 'International Tables Volume C Table 6.1.1.4 (pp. 500-502)' 'Henke, Gullikson and Davis, At. Data and Nucl. Data Tables, 1993, 54, 2'

loop_
_geom_angle_atom_site_label_1
_geom_angle_atom_site_label_2
_geom_angle_atom_site_label_3
_geom_angle
_geom_angle_site_symmetry_1
_geom_angle_site_symmetry_3
_geom_angle_publ_flag
C2 S1 C3 91.6(2) . . ?
C11 S2 C10 89.5(3) . . ?
C2 O2 C4 110.5(4) . . ?
C10 O5 C12 114.5(4) . . ?
C16 C15 F2 119.8(5) . . ?
C14 C15 F2 119.1(5) . . ?
C14 C15 C16 120.9(5) . . ?
N3 C6 N2 117.6(5) . . ?
C7 C6 N2 122.0(5) . . ?
C7 C6 N3 120.5(6) . . ?
C4 N1 C5 119.2(4) . . ?
C8 N1 C5 122.3(5) . . ?
C8 N1 C4 118.5(5) . . ?
N4 C12 O5 107.2(5) . . ?
C11 C12 O5 108.5(4) . . ?
C11 C12 N4 112.7(5) . . ?
C5 N2 C6 119.3(5) . . ?
N1 C5 O3 121.5(5) . . ?
N2 C5 O3 120.7(5) . . ?
N2 C5 N1 117.8(5) . . ?
C23 C24 N8 126.4(6) . . ?
C19 C22 C23 119.8(5) . . ?
C26 C22 C23 118.3(6) . . ?
C26 C22 C19 121.9(6) . . ?
N4 C16 C15 118.5(5) . . ?
C16 N4 C12 118.5(4) . . ?
C13 N4 C12 122.2(4) . . ?
C13 N4 C16 119.3(4) . . ?
C14 N5 C13 120.8(5) . . ?
N7 C21 C20 121.1(6) . . ?
C30 C29 C28 120.0 . . ?
C34 C29 C28 117.6 . . ?
C34 C29 C30 122.4 . . ?
C27 C28 C29 120.0 . . ?
N10 C27 C28 120.0 . . ?
C31 N10 C27 120.0 . . ?
C30 C31 N10 120.0 . . ?
C31 C30 C29 120.0 . . ?
C19 C20 C21 123.5(6) . . ?
N4 C13 O6 118.5(4) . . ?
N5 C13 O6 121.0(5) . . ?
N5 C13 N4 120.5(4) . . ?
C36 N9 C32 117.6(6) . . ?
C34 C35 C36 118.7(6) . . ?
C17 C18 C19 120.9(6) . . ?
C17 N7 C21 117.7(6) . . ?
C25 N8 C24 114.8(6) . . ?
N5 C14 C15 119.8(5) . . ?
N6 C14 C15 119.5(5) . . ?
N6 C14 N5 120.6(5) . . ?
O5 C10 S2 107.6(4) . . ?
C9 C10 S2 115.6(4) . . ?
C9 C10 O5 109.4(5) . . ?
C34 C33 C32 122.1(7) . . ?
N1 C4 O2 105.7(4) . . ?
C3 C4 O2 106.6(4) . . ?
C3 C4 N1 112.6(5) . . ?
C6 C7 F1 119.9(5) . . ?
C8 C7 F1 120.2(5) . . ?
C8 C7 C6 119.8(5) . . ?
C33 C32 N9 122.3(6) . . ?
C4 C3 S1 102.0(4) . . ?
C22 C23 C24 116.0(6) . . ?
C26 C25 N8 124.6(7) . . ?
C7 C8 N1 118.3(5) . . ?
O2 C2 S1 105.9(4) . . ?
C1 C2 S1 113.2(4) . . ?
C1 C2 O2 110.0(5) . . ?
C12 C11 S2 103.8(4) . . ?
C20 C19 C22 123.6(5) . . ?
C18 C19 C22 121.5(5) . . ?
C18 C19 C20 114.9(6) . . ?
C25 C26 C22 119.9(6) . . ?
C35 C36 N9 122.9(7) . . ?
N7 C17 C18 121.9(6) . . ?
C35 C34 C29 119.7(5) . . ?
C33 C34 C29 124.0(6) . . ?
C33 C34 C35 115.8(6) . . ?
C10 C9 O4 109.3(5) . . ?
C2 C1 O1 116.3(5) . . ?

loop_
_geom_bond_atom_site_label_1
_geom_bond_atom_site_label_2
_geom_bond_distance
_geom_bond_site_symmetry_2
_geom_bond_publ_flag
S1 C3 1.801(6) . ?
S1 C2 1.866(6) . ?
S2 C10 1.823(7) . ?
S2 C11 1.804(6) . ?
F2 C15 1.355(6) . ?
F1 C7 1.368(6) . ?
O6 C13 1.250(6) . ?
O3 C5 1.238(7) . ?
O2 C4 1.417(6) . ?
O2 C2 1.407(7) . ?
O5 C12 1.406(7) . ?
O5 C10 1.432(7) . ?
C15 C16 1.344(8) . ?
C15 C14 1.422(8) . ?
C6 N2 1.342(8) . ?
C6 N3 1.338(8) . ?
C6 C7 1.399(8) . ?
N1 C5 1.407(7) . ?
N1 C4 1.485(6) . ?
N1 C8 1.367(7) . ?
C12 N4 1.468(7) . ?
C12 C11 1.500(7) . ?
N2 C5 1.363(7) . ?
C24 N8 1.349(9) . ?
C24 C23 1.395(9) . ?
C22 C23 1.412(8) . ?
C22 C19 1.487(8) . ?
C22 C26 1.374(8) . ?
C16 N4 1.392(7) . ?
O4 C9 1.459(8) . ?
N4 C13 1.392(7) . ?
N5 C13 1.358(6) . ?
N5 C14 1.314(7) . ?
C21 C20 1.359(8) . ?
C21 N7 1.335(9) . ?
C29 C28 1.3900 . ?
C29 C30 1.3900 . ?
C29 C34 1.495(6) . ?
C28 C27 1.3900 . ?
C27 N10 1.3900 . ?
N10 C31 1.3900 . ?
C31 C30 1.3900 . ?
C20 C19 1.377(8) . ?
N9 C32 1.339(9) . ?
N9 C36 1.331(8) . ?
C35 C36 1.409(9) . ?
C35 C34 1.422(9) . ?
C18 C19 1.372(8) . ?
C18 C17 1.391(8) . ?
N7 C17 1.351(8) . ?
O1 C1 1.408(7) . ?
N8 C25 1.325(8) . ?
C14 N6 1.352(6) . ?
C10 C9 1.513(8) . ?
C33 C32 1.381(9) . ?
C33 C34 1.356(8) . ?
C4 C3 1.510(8) . ?
C7 C8 1.333(7) . ?
C25 C26 1.382(9) . ?
C2 C1 1.502(8) . ?

loop_
_geom_torsion_atom_site_label_1
_geom_torsion_atom_site_label_2
_geom_torsion_atom_site_label_3
_geom_torsion_atom_site_label_4
_geom_torsion
_geom_torsion_site_symmetry_1
_geom_torsion_site_symmetry_2
_geom_torsion_site_symmetry_3
_geom_torsion_site_symmetry_4
_geom_torsion_publ_flag
S1 C3 C4 O2 -46.7(4) . . . . ?
S1 C3 C4 N1 -162.1(3) . . . . ?
S1 C2 O2 C4 -29.1(5) . . . . ?
S1 C2 C1 O1 -53.7(4) . . . . ?
S2 C10 O5 C12 1.3(5) . . . . ?
S2 C10 C9 O4 -57.4(4) . . . . ?
S2 C11 C12 O5 -40.7(4) . . . . ?
S2 C11 C12 N4 -159.2(3) . . . . ?
F2 C15 C16 N4 -177.0(5) . . . . ?
F2 C15 C14 N5 174.8(5) . . . . ?
F2 C15 C14 N6 -8.8(6) . . . . ?
F1 C7 C6 N2 174.1(5) . . . . ?
F1 C7 C6 N3 -5.1(6) . . . . ?
F1 C7 C8 N1 -178.4(5) . . . . ?
O6 C13 N4 C12 -7.9(7) . . . . ?
O6 C13 N4 C16 172.8(6) . . . . ?
O6 C13 N5 C14 -174.9(5) . . . . ?
O3 C5 N1 C4 -7.1(7) . . . . ?
O3 C5 N1 C8 175.8(5) . . . . ?
O3 C5 N2 C6 180.0(5) . . . . ?
O2 C4 N1 C5 127.0(4) . . . . ?
O2 C4 N1 C8 -55.8(5) . . . . ?
O2 C2 C1 O1 64.5(5) . . . . ?
O5 C12 N4 C16 -58.9(5) . . . . ?
O5 C12 N4 C13 121.8(4) . . . . ?
O5 C10 C9 O4 64.3(5) . . . . ?
C15 C16 N4 C12 -174.9(6) . . . . ?
C15 C16 N4 C13 4.4(7) . . . . ?
C15 C14 N5 C13 -0.1(7) . . . . ?
C6 N2 C5 N1 2.0(6) . . . . ?
C6 C7 C8 N1 3.1(6) . . . . ?
C12 N4 C13 N5 173.2(5) . . . . ?
C24 N8 C25 C26 -0.7(8) . . . . ?
C24 C23 C22 C19 179.5(5) . . . . ?
C24 C23 C22 C26 -2.0(7) . . . . ?
C22 C19 C20 C21 -179.6(7) . . . . ?
C22 C19 C18 C17 -179.3(7) . . . . ?
C22 C26 C25 N8 -0.9(8) . . . . ?
C16 N4 C13 N5 -6.1(6) . . . . ?
N4 C13 N5 C14 3.9(7) . . . . ?
C21 C20 C19 C18 -0.0(8) . . . . ?
C21 N7 C17 C18 -0.1(8) . . . . ?
C29 C28 C27 N10 0.0(3) . . . . ?
C29 C30 C31 N10 -0.0(4) . . . . ?
C29 C34 C35 C36 179.8(5) . . . . ?
C29 C34 C33 C32 -179.8(6) . . . . ?
C28 C27 N10 C31 -0.0(4) . . . . ?
C27 N10 C31 C30 0.0(3) . . . . ?
C20 C19 C18 C17 1.1(7) . . . . ?
N9 C32 C33 C34 4.6(8) . . . . ?
N9 C36 C35 C34 -4.1(8) . . . . ?
C35 C34 C33 C32 -7.8(7) . . . . ?

loop_
_restr_U_rigid_atom_site_label_1
_restr_U_rigid_atom_site_label_2
_restr_U_rigid_target_weight_param
_restr_U_rigid_U_parallel
_restr_U_rigid_diff
C29 C28 0.0100 0.0409 -0.0288
C29 C27 0.0100 0.0491 0.0020
C29 C31 0.0100 0.0510 0.0107
C29 C30 0.0100 0.0298 0.0061
C28 C27 0.0100 0.0513 -0.0047
C28 N10 0.0100 0.0403 -0.0042
C28 C30 0.0100 0.0392 0.0107
C27 N10 0.0100 0.0414 -0.0038
C27 C31 0.0100 0.0422 -0.0166
N10 C31 0.0100 0.0567 -0.0100
N10 C30 0.0100 0.0555 -0.0095
C31 C30 0.0100 0.0550 0.0038

loop_
_restr_U_similar_atom_site_label_1
_restr_U_similar_atom_site_label_2
_restr_U_similar_weight_param
C29 C28 0.0400
C29 C30 0.0400
C28 C27 0.0400
C27 N10 0.0400
N10 C31 0.0400
C31 C30 0.0400

loop_
_twin_individual_id
_twin_individual_mass_fraction_refined
1 0.5000(16)
2 0.5000(16)
